data_1515378
loop_
_publ_author_name
'Lisbjerg, Micke'
'Jessen, Bo M.'
'Rasmussen, Brian'
'Nielsen, Bjarne E.'
'Madsen, Anders \/O.'
'Pittelkow, Michael'

_publ_section_title
;
 Discovery of a cyclic 6 + 6 hexamer of d-biotin and formaldehyde
;
_journal_issue 7
_journal_name_full 'Chemical Science'
_journal_page_first 2647
_journal_paper_doi 10.1039/c4sc00990h
_journal_volume 5
_journal_year 2014
_chemical_absolute_configuration ad
_chemical_formula_sum 'C70 H114 I N12 Na O23 S6'
_chemical_formula_weight 1833.98
_chemical_name_systematic
;
 ?
;
_space_group_crystal_system monoclinic
_space_group_IT_number 4
_space_group_name_Hall 'P 2yb'
_space_group_name_H-M_alt 'P 1 21 1'
_symmetry_space_group_name_Hall 'P 2yb'
_symmetry_space_group_name_H-M 'P 1 21 1'
_atom_sites_solution_hydrogens mixed
_audit_creation_method SHELXL-2013
_cell_angle_alpha 90
_cell_angle_beta 103.28(5)
_cell_angle_gamma 90
_cell_formula_units_Z 2
_cell_length_a 12.468(12)
_cell_length_b 16.713(16)
_cell_length_c 21.06(2)
_cell_measurement_reflns_used 20983
_cell_measurement_temperature 151(2)
_cell_measurement_theta_max 28.278
_cell_measurement_theta_min 2.288
_cell_volume 4271(7)
_computing_cell_refinement 'SAINT V8.27B (Bruker AXS Inc., 2012)'
_computing_data_collection 'Bruker Instrument Service v3.0.26'
_computing_data_reduction 'SAINT V8.27B (Bruker AXS Inc., 2012)'
_computing_structure_refinement 'SHELXL-2013 (Sheldrick, 2013)'
_computing_structure_solution 'SHELXS-97 (Sheldrick, 2008)'
_diffrn_ambient_temperature 151(2)
_diffrn_measured_fraction_theta_full 0.999
_diffrn_measured_fraction_theta_max 0.999
_diffrn_measurement_device_type 'Bruker SMART X2S benchtop diffractometer'
_diffrn_measurement_method '\w and \f scans'
_diffrn_radiation_type MoK\a
_diffrn_radiation_wavelength 0.71073
_diffrn_reflns_av_R_equivalents 0.0912
_diffrn_reflns_av_unetI/netI 0.0944
_diffrn_reflns_Laue_measured_fraction_full 0.999
_diffrn_reflns_Laue_measured_fraction_max 0.999
_diffrn_reflns_limit_h_max 16
_diffrn_reflns_limit_h_min -16
_diffrn_reflns_limit_k_max 22
_diffrn_reflns_limit_k_min -21
_diffrn_reflns_limit_l_max 28
_diffrn_reflns_limit_l_min -28
_diffrn_reflns_number 72578
_diffrn_reflns_point_group_measured_fraction_full 0.996
_diffrn_reflns_point_group_measured_fraction_max 0.990
_diffrn_reflns_theta_full 25.242
_diffrn_reflns_theta_max 28.278
_diffrn_reflns_theta_min 2.288
_diffrn_source 'microfocus sealed tube'
_exptl_absorpt_coefficient_mu 0.604
_exptl_absorpt_correction_T_max 1.0000
_exptl_absorpt_correction_T_min 0.9276
_exptl_absorpt_correction_type numerical
_exptl_absorpt_process_details 'SADABS V2008/1 (Bruker AXS Inc.)'
_exptl_crystal_colour colorless
_exptl_crystal_density_diffrn 1.426
_exptl_crystal_description prism
_exptl_crystal_F_000 1924
_exptl_crystal_size_max 0.184
_exptl_crystal_size_mid 0.123
_exptl_crystal_size_min 0.085
_refine_diff_density_max 2.343
_refine_diff_density_min -1.004
_refine_diff_density_rms 0.097
_refine_ls_abs_structure_details
;
 Flack x determined using 5414 quotients [(I+)-(I-)]/[(I+)+(I-)]
 (Parsons and Flack (2004), Acta Cryst. A60, s61).
;
_refine_ls_abs_structure_Flack -0.010(7)
_refine_ls_extinction_method none
_refine_ls_goodness_of_fit_ref 1.027
_refine_ls_hydrogen_treatment mixed
_refine_ls_matrix_type full
_refine_ls_number_parameters 1063
_refine_ls_number_reflns 20983
_refine_ls_number_restraints 780
_refine_ls_restrained_S_all 1.011
_refine_ls_R_factor_all 0.1125
_refine_ls_R_factor_gt 0.0641
_refine_ls_shift/su_max 0.001
_refine_ls_shift/su_mean 0.000
_refine_ls_structure_factor_coef Fsqd
_refine_ls_weighting_details 'w=1/[\s^2^(Fo^2^)+(0.0772P)^2^+2.5121P] where P=(Fo^2^+2Fc^2^)/3'
_refine_ls_weighting_scheme calc
_refine_ls_wR_factor_gt 0.1375
_refine_ls_wR_factor_ref 0.1590
_reflns_Friedel_coverage 0.917
_reflns_Friedel_fraction_full 0.992
_reflns_Friedel_fraction_max 0.980
_reflns_number_gt 14442
_reflns_number_total 20983
_reflns_threshold_expression 'I > 2\s(I)'
_cod_data_source_file c4sc00990h2.cif
_cod_data_source_block mo_D8V297_0m
_cod_depositor_comments 'Adding full bibliography for 1515377--1515378.cif.'
_cod_original_cell_volume 4272(7)
_cod_database_code 1515378
_shelx_space_group_comment
;
The symmetry employed for this shelxl refinement is uniquely defined
by the following loop, which should always be used as a source of
symmetry information in preference to the above space-group names.
They are only intended as comments.
;
_shelx_estimated_absorpt_t_min 0.897
_shelx_estimated_absorpt_t_max 0.950
_shelxl_version_number 2013-4

loop_
_space_group_symop_operation_xyz
'x, y, z'
'-x, y+1/2, -z'

loop_
_atom_site_label
_atom_site_type_symbol
_atom_site_fract_x
_atom_site_fract_y
_atom_site_fract_z
_atom_site_U_iso_or_equiv
_atom_site_adp_type
_atom_site_occupancy
_atom_site_site_symmetry_order
_atom_site_calc_flag
_atom_site_refinement_flags_posn
_atom_site_refinement_flags_adp
_atom_site_refinement_flags_occupancy
_atom_site_disorder_assembly
_atom_site_disorder_group
I1 I 0.08396(4) 0.24814(3) 0.71269(2) 0.03871(15) Uani 1 1 d . . . . .
S1 S -0.08393(18) 0.29341(13) 0.98086(10) 0.0360(5) Uani 1 1 d . U . . .
Na1 Na -0.1462(3) 0.01907(19) 0.48980(16) 0.0391(8) Uani 1 1 d . . . . .
O1 O -0.5861(5) 0.4571(5) 0.9781(3) 0.0559(18) Uani 1 1 d . U . . .
H1 H -0.6465 0.4391 0.9566 0.084 Uiso 1 1 calc R U . . .
N1 N 0.0939(5) 0.2206(3) 0.5217(3) 0.0230(13) Uani 1 1 d . U . . .
C1 C 0.2207(6) 0.2325(5) 0.9411(3) 0.0304(18) Uani 1 1 d . U . . .
H1A H 0.2780 0.2672 0.9678 0.037 Uiso 1 1 calc R U . . .
H1B H 0.1970 0.1941 0.9709 0.037 Uiso 1 1 calc R U . . .
S2 S 0.41590(19) 0.2548(2) 0.55105(16) 0.0696(8) Uani 1 1 d . U . . .
O2 O -0.2438(6) 0.0673(4) 0.5583(4) 0.0573(18) Uani 1 1 d D . . . .
N2 N -0.0660(5) 0.3087(3) 0.5138(3) 0.0233(12) Uani 1 1 d . U . . .
C2 C 0.2532(6) 0.1086(5) 0.8865(4) 0.0264(16) Uani 1 1 d . U . . .
S3 S -0.34353(16) 0.35368(12) 0.48279(10) 0.0343(4) Uani 1 1 d . U . . .
N3 N -0.1106(5) 0.3990(3) 0.5799(3) 0.0251(13) Uani 1 1 d . U . . .
C3 C 0.4364(7) 0.2696(5) 0.8932(5) 0.049(2) Uani 1 1 d . U . . .
H3A H 0.4172 0.2993 0.9297 0.058 Uiso 0.756(7) 1 calc R U P A 1
H3B H 0.4620 0.3084 0.8643 0.058 Uiso 0.756(7) 1 calc R U P A 1
H3C H 0.4478 0.2590 0.9405 0.058 Uiso 0.244(7) 1 calc R U P A 2
H3D H 0.4256 0.3278 0.8857 0.058 Uiso 0.244(7) 1 calc R U P A 2
S4 S 0.04398(19) -0.13712(12) 0.68044(9) 0.0376(5) Uani 1 1 d . U . . .
O4 O 0.2205(4) 0.4012(4) 0.9167(3) 0.0358(14) Uani 1 1 d . U . . .
N4 N -0.0303(5) 0.4769(4) 0.6772(3) 0.0252(13) Uani 1 1 d . U . . .
C4 C 0.3371(6) 0.2236(4) 0.8554(4) 0.0306(17) Uani 1 1 d . U . . .
H4 H 0.2909 0.2584 0.8211 0.037 Uiso 1 1 calc R U . . .
S5 S 0.13548(19) 0.63161(12) 0.71150(10) 0.0355(5) Uani 1 1 d . U . . .
O5 O -0.5534(5) 0.4772(4) 0.8805(3) 0.0467(15) Uani 1 1 d . U . . .
N5 N 0.0295(5) 0.4839(4) 0.7839(3) 0.0241(13) Uani 1 1 d . U . . .
C5 C 0.3776(6) 0.1470(5) 0.8232(4) 0.0310(17) Uani 1 1 d . U . . .
H5 H 0.3554 0.1511 0.7746 0.037 Uiso 1 1 calc R U . . .
S6A S 0.5389(2) 0.19922(17) 0.92281(15) 0.0381(9) Uani 0.756(7) 1 d . U P A 1
S6B S 0.5617(7) 0.2327(6) 0.8615(5) 0.048(3) Uani 0.244(7) 1 d . U P A 2
O6 O 0.3649(5) 0.0150(4) 0.6983(3) 0.0443(15) Uani 1 1 d . U . . .
N6 N 0.0324(5) 0.3917(4) 0.8757(3) 0.0218(12) Uani 1 1 d . U . . .
C6 C 0.5055(6) 0.1415(5) 0.8461(4) 0.0351(18) Uani 1 1 d D U . . .
H6A H 0.5384 0.1698 0.8133 0.042 Uiso 0.756(7) 1 calc R U P A 1
H6B H 0.5293 0.1239 0.8061 0.042 Uiso 0.244(7) 1 calc R U P A 2
O7 O 0.0349(4) 0.4252(3) 0.5318(2) 0.0264(11) Uani 1 1 d . U . . .
N7 N 0.1273(5) 0.2818(4) 0.9114(3) 0.0255(13) Uani 1 1 d . U . . .
C7A C 0.5551(8) 0.0595(6) 0.8563(6) 0.028(2) Uani 0.756(7) 1 d . U P A 1
H7A H 0.5401 0.0311 0.8139 0.033 Uiso 0.756(7) 1 calc R U P A 1
H7B H 0.5187 0.0293 0.8859 0.033 Uiso 0.756(7) 1 calc R U P A 1
C7B C 0.554(3) 0.077(3) 0.897(3) 0.072(12) Uani 0.244(7) 1 d D U P A 2
H7C H 0.5130 0.0267 0.8846 0.087 Uiso 0.244(7) 1 calc R U P A 2
H7D H 0.5403 0.0939 0.9397 0.087 Uiso 0.244(7) 1 calc R U P A 2
O8 O -0.6866(5) 0.0794(4) 0.2651(3) 0.0520(17) Uani 1 1 d . U . . .
HA8A H -0.7467 0.0595 0.2621 0.078 Uiso 1 1 d . U . . .
N8 N 0.2697(5) 0.1881(4) 0.8964(3) 0.0278(14) Uani 1 1 d . U . . .
C8A C 0.6801(13) 0.0599(11) 0.8852(6) 0.033(3) Uani 0.756(7) 1 d . U P A 1
H8A H 0.7176 0.0879 0.8549 0.040 Uiso 0.756(7) 1 calc R U P A 1
H8B H 0.6961 0.0894 0.9270 0.040 Uiso 0.756(7) 1 calc R U P A 1
C8B C 0.679(4) 0.059(4) 0.907(3) 0.033(3) Uani 0.244(7) 1 d D U P A 2
H8C H 0.7075 0.0964 0.8777 0.040 Uiso 0.244(7) 1 calc R U P A 2
H8D H 0.7148 0.0753 0.9521 0.040 Uiso 0.244(7) 1 calc R U P A 2
O9 O -0.6198(6) 0.0599(4) 0.3732(3) 0.0541(18) Uani 1 1 d . U . . .
N9 N 0.3165(5) 0.0824(4) 0.8460(3) 0.0265(13) Uani 1 1 d . U . . .
C9 C 0.7241(7) -0.0236(6) 0.8964(5) 0.047(2) Uani 1 1 d . U . . .
H9A H 0.7233 -0.0482 0.8535 0.056 Uiso 1 1 calc R U . A 1
H9B H 0.6734 -0.0550 0.9166 0.056 Uiso 1 1 calc R U . A 1
O10 O -0.0021(5) 0.1027(3) 0.5040(3) 0.0351(12) Uani 1 1 d . U . . .
N10 N 0.2294(5) -0.0041(4) 0.7555(3) 0.0299(14) Uani 1 1 d . U . . .
C10 C 0.8395(7) -0.0311(5) 0.9389(4) 0.040(2) Uani 1 1 d . U . . .
H10A H 0.8560 -0.0885 0.9478 0.047 Uiso 1 1 calc R U . . .
H10B H 0.8416 -0.0046 0.9812 0.047 Uiso 1 1 calc R U . . .
O11 O -0.2418(6) -0.3053(5) 0.9010(3) 0.0587(19) Uani 1 1 d . U . . .
H11 H -0.3001 -0.2901 0.9109 0.088 Uiso 1 1 calc R U . . .
N11 N 0.1809(6) 0.0167(4) 0.6495(3) 0.0304(14) Uani 1 1 d . U . . .
C11 C 0.9290(7) 0.0048(5) 0.9094(4) 0.0366(19) Uani 1 1 d . U . . .
O12 O 0.1946(5) 0.0655(4) 0.9112(3) 0.0361(14) Uani 1 1 d . U . . .
N12 N 0.1794(5) 0.1112(4) 0.5616(3) 0.0281(14) Uani 1 1 d . U . . .
C12 C 0.3050(6) 0.0025(4) 0.8197(4) 0.0302(17) Uani 1 1 d . U . . .
H12A H 0.2784 -0.0329 0.8505 0.036 Uiso 1 1 calc R U . . .
H12B H 0.3785 -0.0171 0.8165 0.036 Uiso 1 1 calc R U . . .
O13 O 0.9172(5) 0.0224(4) 0.8520(3) 0.0491(16) Uani 1 1 d . U . . .
C13 C 0.2680(7) 0.0091(5) 0.7003(4) 0.0329(18) Uani 1 1 d . U . . .
O14 O 1.0227(5) 0.0127(4) 0.9528(3) 0.0428(14) Uani 1 1 d . U . . .
HO14 H 1.0719 0.0281 0.9343 0.064 Uiso 1 1 calc R U . . .
C14 C -0.0021(7) -0.0468(5) 0.6348(4) 0.0338(18) Uani 1 1 d . U . . .
H14A H 0.0027 -0.0528 0.5887 0.041 Uiso 1 1 calc R U . . .
H14B H -0.0793 -0.0345 0.6358 0.041 Uiso 1 1 calc R U . . .
O15 O -0.1576(4) 0.4723(3) 0.7412(2) 0.0302(12) Uani 1 1 d . U . . .
C15 C 0.0745(7) 0.0192(5) 0.6679(4) 0.0288(18) Uani 1 1 d . U . . .
H15 H 0.0391 0.0731 0.6593 0.035 Uiso 1 1 calc R U . . .
O16 O 0.5674(5) 0.7283(5) 0.9287(3) 0.063(2) Uani 1 1 d . U . . .
C16 C 0.1101(6) 0.0009(4) 0.7436(4) 0.0253(16) Uani 1 1 d . U . . .
H16 H 0.0875 0.0455 0.7694 0.030 Uiso 1 1 calc R U . . .
C17 C 0.0534(6) -0.0784(4) 0.7552(3) 0.0259(15) Uani 1 1 d . U . . .
H17 H -0.0232 -0.0656 0.7592 0.031 Uiso 1 1 calc R U . . .
C18 C 0.1095(6) -0.1279(5) 0.8149(4) 0.0298(16) Uani 1 1 d . U . . .
H18A H 0.1861 -0.1395 0.8121 0.036 Uiso 1 1 calc R U . . .
H18B H 0.1129 -0.0955 0.8547 0.036 Uiso 1 1 calc R U . . .
C19 C 0.0518(7) -0.2066(5) 0.8219(4) 0.0347(18) Uani 1 1 d . U . . .
H19A H 0.0501 -0.2397 0.7827 0.042 Uiso 1 1 calc R U . . .
H19B H 0.0954 -0.2358 0.8601 0.042 Uiso 1 1 calc R U . . .
C20 C -0.0654(7) -0.1968(5) 0.8304(4) 0.0383(19) Uani 1 1 d . U . . .
H20A H -0.1094 -0.1668 0.7927 0.046 Uiso 1 1 calc R U . . .
H20B H -0.0644 -0.1653 0.8703 0.046 Uiso 1 1 calc R U . . .
C21 C -0.1198(9) -0.2782(6) 0.8353(6) 0.059(3) Uani 1 1 d . U . . .
H21A H -0.1284 -0.3073 0.7935 0.070 Uiso 1 1 calc R U . . .
H21B H -0.0720 -0.3106 0.8699 0.070 Uiso 1 1 calc R U . . .
C22 C -0.2295(9) -0.2677(5) 0.8506(5) 0.050(2) Uani 1 1 d . U . . .
C23 C 0.1927(7) 0.0289(5) 0.5833(4) 0.0333(18) Uani 1 1 d . U . . .
H23A H 0.2666 0.0100 0.5802 0.040 Uiso 1 1 calc R U . . .
H23B H 0.1373 -0.0044 0.5535 0.040 Uiso 1 1 calc R U . . .
C24 C 0.0823(6) 0.1412(4) 0.5272(3) 0.0229(15) Uani 1 1 d . U . . .
C25 C 0.3742(8) 0.1606(7) 0.5784(6) 0.060(3) Uani 1 1 d . U . . .
H25A H 0.3731 0.1188 0.5450 0.072 Uiso 1 1 calc R U . . .
H25B H 0.4260 0.1439 0.6193 0.072 Uiso 1 1 calc R U . . .
C26 C 0.2571(6) 0.1729(5) 0.5903(4) 0.0330(18) Uani 1 1 d . U . . .
H26 H 0.2602 0.1786 0.6379 0.040 Uiso 1 1 calc R U . . .
C27 C 0.2054(5) 0.2484(6) 0.5524(3) 0.0323(15) Uani 1 1 d . U . . .
H27 H 0.2015 0.2927 0.5837 0.039 Uiso 1 1 calc R U . . .
C28 C 0.2767(7) 0.2746(5) 0.5046(5) 0.041(2) Uani 1 1 d . U . . .
H28 H 0.2684 0.3337 0.4983 0.050 Uiso 1 1 calc R U . . .
C29 C 0.2534(8) 0.2359(6) 0.4384(5) 0.049(2) Uani 1 1 d . U . . .
H29A H 0.1727 0.2352 0.4203 0.059 Uiso 1 1 calc R U . . .
H29B H 0.2792 0.1797 0.4431 0.059 Uiso 1 1 calc R U . . .
C30 C 0.3096(8) 0.2793(6) 0.3898(6) 0.053(3) Uani 1 1 d . U . . .
H30A H 0.3888 0.2867 0.4101 0.063 Uiso 1 1 calc R U . . .
H30B H 0.3036 0.2458 0.3503 0.063 Uiso 1 1 calc R U . . .
C31 C 0.2574(9) 0.3599(6) 0.3703(6) 0.058(3) Uani 1 1 d . U . . .
H31A H 0.2753 0.3962 0.4084 0.070 Uiso 1 1 calc R U . . .
H31B H 0.1763 0.3533 0.3582 0.070 Uiso 1 1 calc R U . . .
C32 C 0.2954(8) 0.3990(7) 0.3128(5) 0.054(3) Uani 1 1 d . U . . .
H32A H 0.2947 0.3580 0.2788 0.065 Uiso 1 1 calc R U . . .
H32B H 0.2420 0.4412 0.2937 0.065 Uiso 1 1 calc R U . . .
C33 C 0.4074(9) 0.4350(6) 0.3315(5) 0.049(2) Uani 1 1 d . U . . .
C34 C 0.0096(6) 0.2687(4) 0.4802(3) 0.0241(16) Uani 1 1 d . U . . .
H34A H -0.0340 0.2341 0.4456 0.029 Uiso 1 1 calc R U . . .
H34B H 0.0459 0.3099 0.4586 0.029 Uiso 1 1 calc R U . . .
C35 C -0.0403(6) 0.3820(4) 0.5416(3) 0.0221(15) Uani 1 1 d . U . . .
C36 C -0.3031(6) 0.3518(5) 0.5715(4) 0.0362(18) Uani 1 1 d . U . . .
H36A H -0.3165 0.4045 0.5897 0.043 Uiso 1 1 calc R U . . .
H36B H -0.3454 0.3106 0.5891 0.043 Uiso 1 1 calc R U . . .
C37 C -0.1800(6) 0.3319(4) 0.5884(4) 0.0281(16) Uani 1 1 d . U . . .
H37 H -0.1570 0.3093 0.6335 0.034 Uiso 1 1 calc R U . . .
C38 C -0.1565(6) 0.2704(4) 0.5360(3) 0.0250(16) Uani 1 1 d . U . . .
H38 H -0.1325 0.2176 0.5568 0.030 Uiso 1 1 calc R U . . .
C39 C -0.2652(6) 0.2610(4) 0.4824(4) 0.0276(16) Uani 1 1 d . U . . .
H39 H -0.3085 0.2164 0.4960 0.033 Uiso 1 1 calc R U . . .
C40 C -0.2505(6) 0.2419(6) 0.4140(3) 0.0357(17) Uani 1 1 d . U . . .
H40A H -0.2073 0.1918 0.4161 0.043 Uiso 1 1 calc R U . . .
H40B H -0.2068 0.2852 0.4002 0.043 Uiso 1 1 calc R U . . .
C41 C -0.3587(7) 0.2319(5) 0.3614(4) 0.037(2) Uani 1 1 d . U . . .
H41A H -0.4002 0.2828 0.3576 0.045 Uiso 1 1 calc R U . . .
H41B H -0.3399 0.2219 0.3189 0.045 Uiso 1 1 calc R U . . .
C42 C -0.4332(7) 0.1650(5) 0.3742(4) 0.0379(19) Uani 1 1 d . U . . .
H42A H -0.4674 0.1803 0.4104 0.045 Uiso 1 1 calc R U . . .
H42B H -0.3892 0.1159 0.3871 0.045 Uiso 1 1 calc R U . . .
O43 O 0.4498(8) 0.4671(6) 0.3835(4) 0.086(3) Uani 1 1 d . U . . .
C43 C -0.5241(7) 0.1483(6) 0.3122(4) 0.044(2) Uani 1 1 d . U . . .
H43A H -0.5591 0.1997 0.2957 0.053 Uiso 1 1 calc R U . . .
H43B H -0.4892 0.1262 0.2782 0.053 Uiso 1 1 calc R U . . .
C44 C -0.6113(7) 0.0922(6) 0.3216(5) 0.043(2) Uani 1 1 d . U . . .
C45 C -0.1066(6) 0.4747(4) 0.6138(3) 0.0272(16) Uani 1 1 d . U . . .
H45A H -0.1814 0.4873 0.6195 0.033 Uiso 1 1 calc R U . . .
H45B H -0.0857 0.5171 0.5861 0.033 Uiso 1 1 calc R U . . .
C46 C -0.0630(6) 0.4776(4) 0.7340(3) 0.0232(15) Uani 1 1 d . U . . .
C47 C 0.1276(7) 0.5514(5) 0.6533(4) 0.0351(19) Uani 1 1 d . U . . .
H47A H 0.0746 0.5648 0.6120 0.042 Uiso 1 1 calc R U . . .
H47B H 0.2007 0.5415 0.6439 0.042 Uiso 1 1 calc R U . . .
C48 C 0.0879(6) 0.4761(5) 0.6857(3) 0.0220(15) Uani 1 1 d . U . . .
H48 H 0.1136 0.4255 0.6687 0.026 Uiso 1 1 calc R U . . .
C49 C 0.1319(6) 0.4835(4) 0.7616(4) 0.0229(15) Uani 1 1 d . U . . .
H49 H 0.1777 0.4359 0.7793 0.028 Uiso 1 1 calc R U . . .
C50 C 0.2008(6) 0.5609(4) 0.7749(3) 0.0254(15) Uani 1 1 d . U . . .
H50 H 0.2753 0.5482 0.7673 0.030 Uiso 1 1 calc R U . . .
C51 C 0.2188(6) 0.5993(4) 0.8421(3) 0.0256(15) Uani 1 1 d . U . . .
H51A H 0.2496 0.5590 0.8758 0.031 Uiso 1 1 calc R U . . .
H51B H 0.1471 0.6172 0.8495 0.031 Uiso 1 1 calc R U . . .
C52 C 0.2979(6) 0.6713(5) 0.8490(4) 0.0326(18) Uani 1 1 d . U . . .
H52A H 0.3669 0.6542 0.8372 0.039 Uiso 1 1 calc R U . . .
H52B H 0.2638 0.7134 0.8178 0.039 Uiso 1 1 calc R U . . .
C53 C 0.3261(7) 0.7064(5) 0.9171(4) 0.0347(18) Uani 1 1 d . U . . .
H53A H 0.3704 0.6671 0.9473 0.042 Uiso 1 1 calc R U . . .
H53B H 0.2571 0.7161 0.9316 0.042 Uiso 1 1 calc R U . . .
C54 C 0.3905(7) 0.7848(5) 0.9210(4) 0.042(2) Uani 1 1 d . U . . .
H54A H 0.3454 0.8250 0.8921 0.051 Uiso 1 1 calc R U . . .
H54B H 0.4054 0.8056 0.9662 0.051 Uiso 1 1 calc R U . . .
C55 C 0.4974(8) 0.7731(5) 0.9011(4) 0.040(2) Uani 1 1 d . U . . .
C56 C 0.0206(6) 0.4732(4) 0.8513(3) 0.0226(14) Uani 1 1 d . U . . .
H56A H 0.0776 0.5066 0.8797 0.027 Uiso 1 1 calc R U . . .
H56B H -0.0522 0.4936 0.8552 0.027 Uiso 1 1 calc R U . . .
C57 C 0.1348(5) 0.3610(5) 0.9026(3) 0.0244(15) Uani 1 1 d . U . . .
C58 C -0.0317(7) 0.2119(5) 0.9391(4) 0.0365(19) Uani 1 1 d . U . . .
H58A H 0.0264 0.1818 0.9698 0.044 Uiso 1 1 calc R U . . .
H58B H -0.0918 0.1745 0.9195 0.044 Uiso 1 1 calc R U . . .
C59 C 0.0153(5) 0.2518(6) 0.8863(3) 0.0279(14) Uani 1 1 d . U . . .
H59 H 0.0133 0.2141 0.8491 0.034 Uiso 1 1 calc R U . . .
C60 C -0.0507(6) 0.3292(4) 0.8619(3) 0.0247(15) Uani 1 1 d . U . . .
H60 H -0.0834 0.3259 0.8140 0.030 Uiso 1 1 calc R U . . .
C61 C -0.1439(6) 0.3374(4) 0.9004(4) 0.0271(16) Uani 1 1 d . U . . .
H61 H -0.2069 0.3027 0.8784 0.033 Uiso 1 1 calc R U . . .
C62 C -0.1882(6) 0.4206(5) 0.9056(4) 0.0285(16) Uani 1 1 d . U . . .
H62A H -0.2125 0.4431 0.8612 0.034 Uiso 1 1 calc R U . . .
H62B H -0.1277 0.4547 0.9300 0.034 Uiso 1 1 calc R U . . .
C63 C -0.2845(7) 0.4245(5) 0.9394(4) 0.0342(18) Uani 1 1 d . U . . .
H63A H -0.2600 0.4052 0.9849 0.041 Uiso 1 1 calc R U . . .
H63B H -0.3447 0.3891 0.9164 0.041 Uiso 1 1 calc R U . . .
C64 C -0.3276(7) 0.5105(5) 0.9395(4) 0.0375(19) Uani 1 1 d . U . . .
H64A H -0.2659 0.5459 0.9604 0.045 Uiso 1 1 calc R U . . .
H64B H -0.3544 0.5285 0.8939 0.045 Uiso 1 1 calc R U . . .
C65 C -0.4183(7) 0.5190(6) 0.9744(5) 0.043(2) Uani 1 1 d . U . . .
H65A H -0.4304 0.5766 0.9813 0.052 Uiso 1 1 calc R U . . .
H65B H -0.3951 0.4936 1.0179 0.052 Uiso 1 1 calc R U . . .
C66 C -0.5273(7) 0.4817(5) 0.9384(4) 0.0376(19) Uani 1 1 d . U . . .
C100 C -0.3249(17) 0.174(2) 0.7078(10) 0.254(18) Uani 1 1 d D U . . .
H105 H -0.3567 0.1800 0.7460 0.381 Uiso 1 1 calc R U . . .
H106 H -0.3660 0.1327 0.6789 0.381 Uiso 1 1 calc R U . . .
H107 H -0.3293 0.2246 0.6843 0.381 Uiso 1 1 calc R U . . .
C101 C -0.2150(11) 0.1506(12) 0.7281(6) 0.101(5) Uani 1 1 d D U . . .
H108 H -0.1749 0.1916 0.7583 0.121 Uiso 1 1 calc R U . . .
H109 H -0.2114 0.0997 0.7525 0.121 Uiso 1 1 calc R U . . .
O105 O 0.5068(7) 0.8151(5) 0.8492(4) 0.071(2) Uani 1 1 d . U . . .
H110 H 0.5582 0.7963 0.8341 0.106 Uiso 1 1 calc R U . . .
O109 O -0.2997(6) -0.0371(4) 0.4293(4) 0.0533(17) Uani 1 1 d D . . . .
O140 O -0.3027(7) -0.2253(5) 0.8172(4) 0.074(2) Uani 1 1 d . U . . .
O159 O 0.4610(7) 0.4270(5) 0.2854(4) 0.069(2) Uani 1 1 d . U . . .
H159 H 0.5163 0.4572 0.2931 0.104 Uiso 1 1 calc R U . . .
O186 O 0.3138(7) 0.3769(6) 0.6883(5) 0.085(3) Uani 1 1 d . U . . .
H186 H 0.2672 0.3422 0.6926 0.127 Uiso 1 1 calc R U . . .
O196 O -0.4626(7) 0.0115(6) 0.4885(4) 0.072(2) Uani 1 1 d D . . . .
C200 C 0.515(2) 0.4030(14) 0.7306(11) 0.171(11) Uani 1 1 d . U . . .
H49A H 0.5771 0.3793 0.7621 0.257 Uiso 1 1 calc R U . . .
H49B H 0.5023 0.4575 0.7442 0.257 Uiso 1 1 calc R U . . .
H49C H 0.5320 0.4043 0.6874 0.257 Uiso 1 1 calc R U . . .
C201 C 0.4187(14) 0.3560(15) 0.7277(8) 0.132(7) Uani 1 1 d . U . . .
H37A H 0.4355 0.3016 0.7143 0.158 Uiso 1 1 calc R U . . .
H37B H 0.4093 0.3515 0.7730 0.158 Uiso 1 1 calc R U . . .
O209 O -0.1630(7) 0.1405(7) 0.6781(4) 0.090(3) Uani 1 1 d . U . . .
H209 H -0.0982 0.1579 0.6894 0.135 Uiso 1 1 calc R U . . .
H509 H -0.313(11) -0.078(6) 0.404(6) 0.135 Uiso 1 1 d D U . . .
H510 H -0.360(6) -0.022(9) 0.438(8) 0.135 Uiso 1 1 d D U . . .
H511 H -0.518(2) 0.017(8) 0.4563(13) 0.135 Uiso 1 1 d D U . . .
H512 H -0.486(2) 0.006(8) 0.5233(13) 0.135 Uiso 1 1 d DR U . . .
H513 H -0.314(2) 0.061(10) 0.547(7) 0.135 Uiso 1 1 d D U . . .
H514 H -0.228(11) 0.095(9) 0.593(5) 0.135 Uiso 1 1 d D U . . .

loop_
_atom_site_aniso_label
_atom_site_aniso_U_11
_atom_site_aniso_U_22
_atom_site_aniso_U_33
_atom_site_aniso_U_23
_atom_site_aniso_U_13
_atom_site_aniso_U_12
I1 0.0539(3) 0.0286(2) 0.0306(2) -0.0008(3) 0.0034(2) 0.0060(3)
S1 0.0384(12) 0.0366(11) 0.0382(11) 0.0057(9) 0.0196(9) 0.0021(9)
Na1 0.0403(19) 0.0293(17) 0.0462(19) -0.0019(14) 0.0067(15) 0.0008(14)
O1 0.035(4) 0.076(5) 0.054(4) -0.012(4) 0.005(3) -0.014(3)
N1 0.018(3) 0.021(3) 0.028(3) 0.002(2) 0.002(2) 0.001(2)
C1 0.032(4) 0.031(5) 0.027(3) 0.005(3) 0.004(3) 0.008(3)
S2 0.0300(12) 0.0774(19) 0.100(2) 0.026(2) 0.0115(12) -0.0071(15)
O2 0.047(4) 0.048(4) 0.078(5) -0.015(4) 0.017(4) -0.011(3)
N2 0.022(3) 0.016(3) 0.031(3) -0.002(2) 0.002(2) -0.003(2)
C2 0.016(4) 0.034(4) 0.025(4) 0.005(3) -0.006(3) 0.002(3)
S3 0.0246(10) 0.0308(10) 0.0440(11) -0.0004(9) 0.0009(8) -0.0005(8)
N3 0.027(3) 0.019(3) 0.026(3) -0.006(2) 0.000(2) -0.001(2)
C3 0.044(5) 0.034(5) 0.074(6) -0.008(4) 0.026(5) -0.007(4)
S4 0.0603(14) 0.0239(10) 0.0259(10) -0.0028(8) 0.0046(9) -0.0063(9)
O4 0.021(3) 0.045(4) 0.037(3) 0.005(3) -0.003(2) -0.004(3)
N4 0.022(3) 0.027(3) 0.024(3) -0.001(2) 0.001(2) 0.000(3)
C4 0.025(4) 0.028(4) 0.039(4) 0.004(3) 0.008(3) 0.001(3)
S5 0.0486(13) 0.0261(10) 0.0284(10) 0.0021(8) 0.0017(9) -0.0072(9)
O5 0.032(3) 0.054(4) 0.052(4) 0.000(3) 0.006(3) -0.004(3)
N5 0.022(3) 0.028(3) 0.020(3) -0.002(2) 0.002(2) -0.003(3)
C5 0.031(4) 0.032(4) 0.030(4) 0.006(3) 0.007(3) 0.001(3)
S6A 0.0218(14) 0.0366(16) 0.0507(18) -0.0108(12) -0.0021(11) -0.0001(11)
S6B 0.029(5) 0.044(7) 0.075(7) -0.008(5) 0.021(4) -0.008(4)
O6 0.034(3) 0.050(4) 0.052(4) 0.010(3) 0.018(3) 0.011(3)
N6 0.016(3) 0.026(3) 0.022(3) 0.000(2) 0.003(2) -0.005(2)
C6 0.027(4) 0.039(5) 0.039(4) 0.007(4) 0.009(3) 0.001(3)
O7 0.030(3) 0.020(3) 0.028(3) 0.002(2) 0.004(2) -0.006(2)
N7 0.024(3) 0.029(3) 0.022(3) 0.001(2) 0.002(2) 0.002(3)
C7A 0.021(5) 0.031(5) 0.030(6) -0.005(4) 0.004(4) -0.002(4)
C7B 0.039(18) 0.07(2) 0.08(2) 0.04(2) -0.03(2) -0.005(18)
O8 0.037(4) 0.075(5) 0.039(3) -0.009(3) -0.001(3) -0.022(3)
N8 0.026(3) 0.028(3) 0.029(3) 0.007(3) 0.007(3) 0.005(3)
C8A 0.022(4) 0.045(5) 0.034(9) 0.007(8) 0.008(6) 0.002(4)
C8B 0.022(4) 0.045(5) 0.034(9) 0.007(8) 0.008(6) 0.002(4)
O9 0.048(4) 0.064(5) 0.048(4) -0.001(3) 0.005(3) -0.016(3)
N9 0.022(3) 0.024(3) 0.031(3) 0.003(3) 0.002(3) -0.002(3)
C9 0.039(5) 0.050(6) 0.052(5) -0.001(4) 0.011(4) -0.009(4)
O10 0.042(3) 0.022(3) 0.038(3) -0.004(2) 0.003(3) -0.008(2)
N10 0.028(3) 0.031(3) 0.027(3) 0.004(3) 0.000(3) 0.000(3)
C10 0.035(5) 0.037(5) 0.049(5) 0.006(4) 0.016(4) 0.008(4)
O11 0.044(4) 0.088(5) 0.045(4) 0.026(4) 0.013(3) 0.006(4)
N11 0.044(4) 0.024(3) 0.025(3) 0.003(3) 0.013(3) 0.005(3)
C11 0.045(5) 0.023(4) 0.042(5) 0.004(3) 0.010(4) 0.005(4)
O12 0.026(3) 0.043(3) 0.039(3) 0.007(3) 0.007(3) -0.009(3)
N12 0.035(4) 0.018(3) 0.031(3) 0.003(2) 0.009(3) 0.005(3)
C12 0.032(4) 0.021(4) 0.031(4) 0.002(3) -0.006(3) 0.002(3)
O13 0.042(4) 0.066(4) 0.041(4) 0.003(3) 0.013(3) -0.007(3)
C13 0.032(5) 0.028(4) 0.039(4) -0.001(3) 0.010(4) 0.005(3)
O14 0.033(3) 0.046(4) 0.048(4) 0.014(3) 0.008(3) -0.002(3)
C14 0.044(5) 0.029(4) 0.023(3) 0.001(3) -0.001(3) -0.005(4)
O15 0.018(3) 0.039(3) 0.032(3) 0.003(2) 0.002(2) 0.005(2)
C15 0.036(5) 0.024(4) 0.023(4) -0.001(3) 0.001(3) -0.002(3)
O16 0.029(3) 0.108(7) 0.049(4) 0.033(4) 0.004(3) 0.004(4)
C16 0.030(4) 0.018(4) 0.026(4) -0.001(3) 0.002(3) -0.001(3)
C17 0.028(4) 0.025(4) 0.023(3) 0.000(3) 0.004(3) -0.003(3)
C18 0.032(4) 0.027(4) 0.030(4) 0.006(3) 0.007(3) -0.002(3)
C19 0.046(5) 0.021(4) 0.037(4) 0.003(3) 0.010(4) 0.001(3)
C20 0.035(5) 0.034(5) 0.042(5) 0.005(4) 0.001(4) 0.002(4)
C21 0.067(7) 0.039(5) 0.080(7) 0.005(5) 0.037(6) -0.009(5)
C22 0.058(6) 0.036(6) 0.060(6) 0.004(4) 0.021(5) -0.011(4)
C23 0.047(5) 0.023(4) 0.032(4) 0.003(3) 0.015(4) 0.008(3)
C24 0.028(4) 0.019(3) 0.024(3) -0.001(3) 0.011(3) -0.006(3)
C25 0.029(5) 0.057(6) 0.093(8) 0.029(6) 0.016(5) 0.006(4)
C26 0.025(4) 0.032(4) 0.042(4) 0.001(3) 0.007(3) 0.002(3)
C27 0.027(4) 0.023(3) 0.043(4) -0.001(4) -0.002(3) -0.003(4)
C28 0.028(4) 0.036(5) 0.057(5) 0.011(4) 0.003(4) -0.002(3)
C29 0.047(5) 0.041(6) 0.068(6) -0.010(5) 0.031(4) -0.007(4)
C30 0.053(6) 0.040(5) 0.074(7) 0.008(5) 0.032(5) 0.012(4)
C31 0.061(6) 0.045(6) 0.079(7) -0.002(5) 0.036(6) -0.001(5)
C32 0.044(6) 0.054(6) 0.062(6) 0.010(5) 0.007(5) -0.011(5)
C33 0.053(6) 0.052(6) 0.042(5) 0.008(5) 0.010(5) -0.002(5)
C34 0.030(4) 0.019(4) 0.024(3) -0.002(2) 0.008(3) 0.001(3)
C35 0.016(3) 0.022(3) 0.024(3) 0.003(3) -0.004(3) 0.007(3)
C36 0.033(4) 0.037(5) 0.039(4) -0.010(4) 0.009(4) -0.002(4)
C37 0.028(4) 0.026(4) 0.031(4) -0.001(3) 0.008(3) 0.000(3)
C38 0.023(4) 0.023(4) 0.029(4) 0.000(3) 0.007(3) 0.000(3)
C39 0.023(3) 0.022(4) 0.037(4) 0.001(3) 0.004(3) -0.005(3)
C40 0.028(4) 0.040(4) 0.034(4) -0.006(4) -0.001(3) -0.006(4)
C41 0.034(4) 0.038(5) 0.035(4) 0.004(3) -0.003(3) -0.005(3)
C42 0.030(4) 0.039(5) 0.041(5) -0.004(4) 0.000(4) -0.004(4)
O43 0.097(7) 0.117(8) 0.045(4) -0.009(5) 0.021(4) -0.046(6)
C43 0.038(5) 0.049(5) 0.047(5) -0.013(4) 0.013(4) -0.005(4)
C44 0.029(5) 0.047(6) 0.051(6) -0.012(5) 0.006(4) -0.004(4)
C45 0.032(4) 0.021(4) 0.026(4) 0.000(3) 0.000(3) 0.010(3)
C46 0.021(4) 0.020(3) 0.025(4) 0.001(3) -0.001(3) 0.000(3)
C47 0.043(5) 0.038(5) 0.024(4) -0.002(3) 0.007(3) -0.011(4)
C48 0.019(4) 0.025(4) 0.020(3) -0.004(3) 0.000(3) -0.006(3)
C49 0.021(4) 0.021(4) 0.027(4) 0.000(3) 0.004(3) 0.002(3)
C50 0.023(4) 0.029(4) 0.024(4) 0.001(3) 0.005(3) -0.004(3)
C51 0.019(4) 0.028(4) 0.027(4) 0.000(3) -0.002(3) 0.000(3)
C52 0.024(4) 0.038(5) 0.032(4) -0.004(3) 0.001(3) -0.002(3)
C53 0.029(4) 0.040(5) 0.032(4) -0.004(3) -0.001(3) -0.007(4)
C54 0.039(5) 0.039(5) 0.042(5) -0.003(4) -0.005(4) -0.001(4)
C55 0.038(5) 0.039(5) 0.037(5) -0.001(3) -0.006(4) -0.010(4)
C56 0.025(4) 0.021(3) 0.023(3) -0.002(3) 0.007(3) -0.001(3)
C57 0.017(4) 0.036(4) 0.020(3) 0.002(3) 0.005(3) 0.004(3)
C58 0.038(5) 0.025(4) 0.049(5) 0.004(4) 0.015(4) 0.005(3)
C59 0.027(3) 0.024(3) 0.032(3) -0.009(4) 0.006(3) 0.003(4)
C60 0.020(4) 0.028(4) 0.025(4) -0.007(3) 0.003(3) -0.003(3)
C61 0.022(4) 0.025(4) 0.036(4) -0.003(3) 0.010(3) -0.007(3)
C62 0.021(4) 0.031(4) 0.031(4) -0.002(3) 0.004(3) 0.000(3)
C63 0.030(4) 0.035(4) 0.040(4) -0.005(3) 0.012(4) -0.003(3)
C64 0.028(4) 0.036(5) 0.050(5) -0.011(4) 0.010(4) -0.002(3)
C65 0.031(5) 0.043(5) 0.054(5) -0.015(4) 0.005(4) -0.001(4)
C66 0.040(5) 0.039(5) 0.034(5) -0.006(4) 0.009(4) 0.010(4)
C100 0.154(19) 0.50(5) 0.146(18) 0.16(2) 0.115(16) 0.18(3)
C101 0.074(9) 0.175(17) 0.057(8) 0.001(9) 0.023(7) -0.008(10)
O105 0.077(6) 0.059(5) 0.083(6) 0.028(4) 0.030(4) 0.005(4)
O109 0.051(4) 0.045(4) 0.060(4) -0.006(3) 0.006(3) -0.011(3)
O140 0.077(5) 0.073(6) 0.084(5) 0.039(4) 0.045(4) 0.015(4)
O159 0.070(5) 0.075(6) 0.068(5) -0.016(4) 0.028(4) -0.036(4)
O186 0.076(6) 0.097(7) 0.079(6) 0.019(5) 0.012(5) -0.002(5)
O196 0.071(5) 0.080(6) 0.070(5) 0.015(4) 0.026(4) 0.010(5)
C200 0.20(2) 0.18(2) 0.142(18) 0.001(16) 0.072(17) -0.11(2)
C201 0.095(12) 0.19(2) 0.088(11) 0.030(13) -0.016(9) -0.017(14)
O209 0.068(6) 0.130(9) 0.080(6) -0.039(6) 0.034(5) -0.018(6)

loop_
_atom_type_symbol
_atom_type_description
_atom_type_scat_dispersion_real
_atom_type_scat_dispersion_imag
_atom_type_scat_source
C C 0.0033 0.0016 'International Tables Vol C Tables 4.2.6.8 and 6.1.1.4'
H H 0.0000 0.0000 'International Tables Vol C Tables 4.2.6.8 and 6.1.1.4'
N N 0.0061 0.0033 'International Tables Vol C Tables 4.2.6.8 and 6.1.1.4'
O O 0.0106 0.0060 'International Tables Vol C Tables 4.2.6.8 and 6.1.1.4'
Na Na 0.0362 0.0249 'International Tables Vol C Tables 4.2.6.8 and 6.1.1.4'
S S 0.1246 0.1234 'International Tables Vol C Tables 4.2.6.8 and 6.1.1.4'
I I -0.4742 1.8119 'International Tables Vol C Tables 4.2.6.8 and 6.1.1.4'

loop_
_geom_angle_atom_site_label_1
_geom_angle_atom_site_label_2
_geom_angle_atom_site_label_3
_geom_angle
_geom_angle_site_symmetry_1
_geom_angle_site_symmetry_3
C58 S1 C61 88.2(4) . .
O7 Na1 O2 148.0(3) 2_546 .
O7 Na1 O10 87.0(2) 2_546 .
O2 Na1 O10 103.1(3) . .
O7 Na1 O109 94.6(3) 2_546 .
O2 Na1 O109 89.9(3) . .
O10 Na1 O109 152.7(3) . .
O7 Na1 C47 74.6(2) 2_546 2_546
O2 Na1 C47 137.0(3) . 2_546
O10 Na1 C47 77.6(2) . 2_546
O109 Na1 C47 76.6(3) . 2_546
C66 O1 H1 109.5 . .
C24 N1 C34 121.6(6) . .
C24 N1 C27 112.6(6) . .
C34 N1 C27 124.9(6) . .
N8 C1 N7 115.6(6) . .
N8 C1 H1A 108.4 . .
N7 C1 H1A 108.4 . .
N8 C1 H1B 108.4 . .
N7 C1 H1B 108.4 . .
H1A C1 H1B 107.5 . .
C25 S2 C28 91.2(4) . .
Na1 O2 H513 117(9) . .
Na1 O2 H514 135(9) . .
H513 O2 H514 108(4) . .
C35 N2 C34 120.2(6) . .
C35 N2 C38 112.2(6) . .
C34 N2 C38 125.7(5) . .
O12 C2 N8 126.6(7) . .
O12 C2 N9 124.5(7) . .
N8 C2 N9 108.8(7) . .
C36 S3 C39 88.2(4) . .
C35 N3 C45 121.7(6) . .
C35 N3 C37 113.4(6) . .
C45 N3 C37 124.6(6) . .
C4 C3 S6A 106.7(6) . .
C4 C3 S6B 106.4(7) . .
C4 C3 H3A 110.4 . .
S6A C3 H3A 110.4 . .
C4 C3 H3B 110.4 . .
S6A C3 H3B 110.4 . .
H3A C3 H3B 108.6 . .
C4 C3 H3C 110.4 . .
S6B C3 H3C 110.4 . .
C4 C3 H3D 110.4 . .
S6B C3 H3D 110.4 . .
H3C C3 H3D 108.6 . .
C14 S4 C17 87.7(4) . .
C46 N4 C48 113.5(6) . .
C46 N4 C45 123.3(6) . .
C48 N4 C45 123.2(6) . .
N8 C4 C3 113.9(7) . .
N8 C4 C5 102.0(6) . .
C3 C4 C5 109.4(6) . .
N8 C4 H4 110.4 . .
C3 C4 H4 110.4 . .
C5 C4 H4 110.4 . .
C47 S5 C50 87.8(4) . .
C46 N5 C49 113.4(6) . .
C46 N5 C56 119.7(6) . .
C49 N5 C56 125.4(6) . .
N9 C5 C6 115.3(6) . .
N9 C5 C4 102.4(6) . .
C6 C5 C4 108.7(6) . .
N9 C5 H5 110.0 . .
C6 C5 H5 110.0 . .
C4 C5 H5 110.0 . .
C3 S6A C6 92.3(4) . .
C6 S6B C3 91.3(5) . .
C57 N6 C60 111.6(6) . .
C57 N6 C56 120.4(6) . .
C60 N6 C56 126.4(6) . .
C7A C6 C5 117.3(7) . .
C7B C6 C5 117.8(19) . .
C7B C6 S6B 115(2) . .
C5 C6 S6B 110.9(6) . .
C7A C6 S6A 110.5(7) . .
C5 C6 S6A 104.3(5) . .
C7A C6 H6A 108.1 . .
C5 C6 H6A 108.1 . .
S6A C6 H6A 108.1 . .
C7B C6 H6B 103.8 . .
C5 C6 H6B 103.8 . .
S6B C6 H6B 103.8 . .
C35 O7 Na1 169.8(5) . 2_556
C57 N7 C1 123.1(6) . .
C57 N7 C59 112.3(6) . .
C1 N7 C59 124.5(6) . .
C6 C7A C8A 113.7(10) . .
C6 C7A H7A 108.8 . .
C8A C7A H7A 108.8 . .
C6 C7A H7B 108.8 . .
C8A C7A H7B 108.8 . .
H7A C7A H7B 107.7 . .
C6 C7B C8B 116(4) . .
C6 C7B H7C 108.2 . .
C8B C7B H7C 108.2 . .
C6 C7B H7D 108.2 . .
C8B C7B H7D 108.2 . .
H7C C7B H7D 107.3 . .
C44 O8 HA8A 125.3 . .
C2 N8 C1 122.3(6) . .
C2 N8 C4 113.3(6) . .
C1 N8 C4 124.4(6) . .
C9 C8A C7A 111.1(13) . .
C9 C8A H8A 109.4 . .
C7A C8A H8A 109.4 . .
C9 C8A H8B 109.4 . .
C7A C8A H8B 109.4 . .
H8A C8A H8B 108.0 . .
C9 C8B C7B 123(5) . .
C9 C8B H8C 106.6 . .
C7B C8B H8C 106.6 . .
C9 C8B H8D 106.6 . .
C7B C8B H8D 106.6 . .
H8C C8B H8D 106.6 . .
C2 N9 C12 121.2(6) . .
C2 N9 C5 112.9(6) . .
C12 N9 C5 124.8(6) . .
C8A C9 C10 115.7(10) . .
C10 C9 C8B 109(2) . .
C8A C9 H9A 108.4 . .
C10 C9 H9A 108.4 . .
C8A C9 H9B 108.4 . .
C10 C9 H9B 108.4 . .
H9A C9 H9B 107.4 . .
C24 O10 Na1 164.1(5) . .
C13 N10 C16 112.9(6) . .
C13 N10 C12 119.6(7) . .
C16 N10 C12 124.8(6) . .
C9 C10 C11 114.3(7) . .
C9 C10 H10A 108.7 . .
C11 C10 H10A 108.7 . .
C9 C10 H10B 108.7 . .
C11 C10 H10B 108.7 . .
H10A C10 H10B 107.6 . .
C22 O11 H11 109.5 . .
C13 N11 C23 122.5(7) . .
C13 N11 C15 114.1(6) . .
C23 N11 C15 123.3(6) . .
O13 C11 O14 123.5(8) . .
O13 C11 C10 124.6(8) . .
O14 C11 C10 111.9(7) . .
C24 N12 C23 122.9(7) . .
C24 N12 C26 112.9(6) . .
C23 N12 C26 121.9(7) . .
N9 C12 N10 114.3(6) . .
N9 C12 H12A 108.7 . .
N10 C12 H12A 108.7 . .
N9 C12 H12B 108.7 . .
N10 C12 H12B 108.7 . .
H12A C12 H12B 107.6 . .
O6 C13 N11 126.1(8) . .
O6 C13 N10 125.6(8) . .
N11 C13 N10 108.2(7) . .
C11 O14 HO14 109.5 . .
C15 C14 S4 105.8(5) . .
C15 C14 H14A 110.6 . .
S4 C14 H14A 110.6 . .
C15 C14 H14B 110.6 . .
S4 C14 H14B 110.6 . .
H14A C14 H14B 108.7 . .
N11 C15 C14 111.7(7) . .
N11 C15 C16 101.5(6) . .
C14 C15 C16 108.9(6) . .
N11 C15 H15 111.5 . .
C14 C15 H15 111.5 . .
C16 C15 H15 111.5 . .
N10 C16 C17 114.2(6) . .
N10 C16 C15 102.9(6) . .
C17 C16 C15 107.0(6) . .
N10 C16 H16 110.8 . .
C17 C16 H16 110.8 . .
C15 C16 H16 110.8 . .
C18 C17 C16 117.0(6) . .
C18 C17 S4 110.0(5) . .
C16 C17 S4 105.3(5) . .
C18 C17 H17 108.1 . .
C16 C17 H17 108.1 . .
S4 C17 H17 108.1 . .
C19 C18 C17 114.2(6) . .
C19 C18 H18A 108.7 . .
C17 C18 H18A 108.7 . .
C19 C18 H18B 108.7 . .
C17 C18 H18B 108.7 . .
H18A C18 H18B 107.6 . .
C20 C19 C18 114.0(7) . .
C20 C19 H19A 108.8 . .
C18 C19 H19A 108.8 . .
C20 C19 H19B 108.8 . .
C18 C19 H19B 108.8 . .
H19A C19 H19B 107.7 . .
C19 C20 C21 111.3(7) . .
C19 C20 H20A 109.4 . .
C21 C20 H20A 109.4 . .
C19 C20 H20B 109.4 . .
C21 C20 H20B 109.4 . .
H20A C20 H20B 108.0 . .
C22 C21 C20 110.7(8) . .
C22 C21 H21A 109.5 . .
C20 C21 H21A 109.5 . .
C22 C21 H21B 109.5 . .
C20 C21 H21B 109.5 . .
H21A C21 H21B 108.1 . .
O140 C22 O11 122.8(9) . .
O140 C22 C21 122.6(9) . .
O11 C22 C21 114.6(9) . .
N12 C23 N11 114.1(6) . .
N12 C23 H23A 108.7 . .
N11 C23 H23A 108.7 . .
N12 C23 H23B 108.7 . .
N11 C23 H23B 108.7 . .
H23A C23 H23B 107.6 . .
O10 C24 N1 125.4(7) . .
O10 C24 N12 126.5(7) . .
N1 C24 N12 108.1(6) . .
C26 C25 S2 106.8(7) . .
C26 C25 H25A 110.4 . .
S2 C25 H25A 110.4 . .
C26 C25 H25B 110.4 . .
S2 C25 H25B 110.4 . .
H25A C25 H25B 108.6 . .
N12 C26 C25 113.7(7) . .
N12 C26 C27 101.9(6) . .
C25 C26 C27 108.7(7) . .
N12 C26 H26 110.7 . .
C25 C26 H26 110.7 . .
C27 C26 H26 110.7 . .
N1 C27 C26 102.0(7) . .
N1 C27 C28 115.4(6) . .
C26 C27 C28 109.3(6) . .
N1 C27 H27 109.9 . .
C26 C27 H27 109.9 . .
C28 C27 H27 109.9 . .
C29 C28 C27 117.6(7) . .
C29 C28 S2 112.3(7) . .
C27 C28 S2 102.6(5) . .
C29 C28 H28 108.0 . .
C27 C28 H28 108.0 . .
S2 C28 H28 108.0 . .
C28 C29 C30 113.0(8) . .
C28 C29 H29A 109.0 . .
C30 C29 H29A 109.0 . .
C28 C29 H29B 109.0 . .
C30 C29 H29B 109.0 . .
H29A C29 H29B 107.8 . .
C31 C30 C29 111.4(8) . .
C31 C30 H30A 109.3 . .
C29 C30 H30A 109.3 . .
C31 C30 H30B 109.3 . .
C29 C30 H30B 109.3 . .
H30A C30 H30B 108.0 . .
C30 C31 C32 113.6(8) . .
C30 C31 H31A 108.9 . .
C32 C31 H31A 108.9 . .
C30 C31 H31B 108.9 . .
C32 C31 H31B 108.9 . .
H31A C31 H31B 107.7 . .
C33 C32 C31 113.8(9) . .
C33 C32 H32A 108.8 . .
C31 C32 H32A 108.8 . .
C33 C32 H32B 108.8 . .
C31 C32 H32B 108.8 . .
H32A C32 H32B 107.7 . .
O43 C33 O159 121.4(10) . .
O43 C33 C32 126.8(10) . .
O159 C33 C32 111.8(9) . .
N1 C34 N2 114.9(6) . .
N1 C34 H34A 108.5 . .
N2 C34 H34A 108.5 . .
N1 C34 H34B 108.5 . .
N2 C34 H34B 108.5 . .
H34A C34 H34B 107.5 . .
O7 C35 N3 126.6(7) . .
O7 C35 N2 124.4(7) . .
N3 C35 N2 109.0(6) . .
C37 C36 S3 105.6(5) . .
C37 C36 H36A 110.6 . .
S3 C36 H36A 110.6 . .
C37 C36 H36B 110.6 . .
S3 C36 H36B 110.6 . .
H36A C36 H36B 108.7 . .
N3 C37 C36 113.3(6) . .
N3 C37 C38 101.8(6) . .
C36 C37 C38 108.3(6) . .
N3 C37 H37 111.0 . .
C36 C37 H37 111.0 . .
C38 C37 H37 111.0 . .
N2 C38 C39 114.7(6) . .
N2 C38 C37 102.6(5) . .
C39 C38 C37 107.5(6) . .
N2 C38 H38 110.6 . .
C39 C38 H38 110.6 . .
C37 C38 H38 110.6 . .
C40 C39 C38 115.6(6) . .
C40 C39 S3 111.2(6) . .
C38 C39 S3 106.7(5) . .
C40 C39 H39 107.7 . .
C38 C39 H39 107.7 . .
S3 C39 H39 107.7 . .
C39 C40 C41 115.2(6) . .
C39 C40 H40A 108.5 . .
C41 C40 H40A 108.5 . .
C39 C40 H40B 108.5 . .
C41 C40 H40B 108.5 . .
H40A C40 H40B 107.5 . .
C42 C41 C40 114.9(7) . .
C42 C41 H41A 108.5 . .
C40 C41 H41A 108.5 . .
C42 C41 H41B 108.5 . .
C40 C41 H41B 108.5 . .
H41A C41 H41B 107.5 . .
C41 C42 C43 110.0(7) . .
C41 C42 H42A 109.7 . .
C43 C42 H42A 109.7 . .
C41 C42 H42B 109.7 . .
C43 C42 H42B 109.7 . .
H42A C42 H42B 108.2 . .
C44 C43 C42 114.8(8) . .
C44 C43 H43A 108.6 . .
C42 C43 H43A 108.6 . .
C44 C43 H43B 108.6 . .
C42 C43 H43B 108.6 . .
H43A C43 H43B 107.6 . .
O9 C44 O8 121.4(8) . .
O9 C44 C43 127.2(9) . .
O8 C44 C43 111.4(9) . .
N3 C45 N4 114.6(6) . .
N3 C45 H45A 108.6 . .
N4 C45 H45A 108.6 . .
N3 C45 H45B 108.6 . .
N4 C45 H45B 108.6 . .
H45A C45 H45B 107.6 . .
O15 C46 N4 127.2(6) . .
O15 C46 N5 125.0(7) . .
N4 C46 N5 107.9(6) . .
C48 C47 S5 106.0(5) . .
C48 C47 Na1 112.5(5) . 2_556
S5 C47 Na1 141.2(4) . 2_556
C48 C47 H47A 110.5 . .
S5 C47 H47A 110.5 . .
Na1 C47 H47A 51.1 2_556 .
C48 C47 H47B 110.5 . .
S5 C47 H47B 110.5 . .
Na1 C47 H47B 60.1 2_556 .
H47A C47 H47B 108.7 . .
N4 C48 C47 110.8(6) . .
N4 C48 C49 103.5(6) . .
C47 C48 C49 108.0(6) . .
N4 C48 H48 111.4 . .
C47 C48 H48 111.4 . .
C49 C48 H48 111.4 . .
N5 C49 C50 115.5(6) . .
N5 C49 C48 101.6(5) . .
C50 C49 C48 107.4(6) . .
N5 C49 H49 110.6 . .
C50 C49 H49 110.6 . .
C48 C49 H49 110.6 . .
C51 C50 C49 118.6(6) . .
C51 C50 S5 110.6(5) . .
C49 C50 S5 105.9(5) . .
C51 C50 H50 107.1 . .
C49 C50 H50 107.1 . .
S5 C50 H50 107.1 . .
C50 C51 C52 111.8(6) . .
C50 C51 H51A 109.2 . .
C52 C51 H51A 109.2 . .
C50 C51 H51B 109.2 . .
C52 C51 H51B 109.2 . .
H51A C51 H51B 107.9 . .
C53 C52 C51 113.4(7) . .
C53 C52 H52A 108.9 . .
C51 C52 H52A 108.9 . .
C53 C52 H52B 108.9 . .
C51 C52 H52B 108.9 . .
H52A C52 H52B 107.7 . .
C52 C53 C54 112.8(7) . .
C52 C53 H53A 109.0 . .
C54 C53 H53A 109.0 . .
C52 C53 H53B 109.0 . .
C54 C53 H53B 109.0 . .
H53A C53 H53B 107.8 . .
C55 C54 C53 111.2(7) . .
C55 C54 H54A 109.4 . .
C53 C54 H54A 109.4 . .
C55 C54 H54B 109.4 . .
C53 C54 H54B 109.4 . .
H54A C54 H54B 108.0 . .
O16 C55 O105 122.7(9) . .
O16 C55 C54 122.8(8) . .
O105 C55 C54 114.5(8) . .
N6 C56 N5 115.8(6) . .
N6 C56 H56A 108.3 . .
N5 C56 H56A 108.3 . .
N6 C56 H56B 108.3 . .
N5 C56 H56B 108.3 . .
H56A C56 H56B 107.4 . .
O4 C57 N7 125.8(7) . .
O4 C57 N6 124.5(7) . .
N7 C57 N6 109.7(6) . .
C59 C58 S1 105.4(5) . .
C59 C58 H58A 110.7 . .
S1 C58 H58A 110.7 . .
C59 C58 H58B 110.7 . .
S1 C58 H58B 110.7 . .
H58A C58 H58B 108.8 . .
N7 C59 C58 112.4(6) . .
N7 C59 C60 102.9(6) . .
C58 C59 C60 110.0(6) . .
N7 C59 H59 110.5 . .
C58 C59 H59 110.5 . .
C60 C59 H59 110.5 . .
N6 C60 C59 103.4(5) . .
N6 C60 C61 114.4(6) . .
C59 C60 C61 107.5(6) . .
N6 C60 H60 110.4 . .
C59 C60 H60 110.4 . .
C61 C60 H60 110.4 . .
C62 C61 C60 116.4(6) . .
C62 C61 S1 112.3(5) . .
C60 C61 S1 104.4(5) . .
C62 C61 H61 107.8 . .
C60 C61 H61 107.8 . .
S1 C61 H61 107.8 . .
C61 C62 C63 114.3(6) . .
C61 C62 H62A 108.7 . .
C63 C62 H62A 108.7 . .
C61 C62 H62B 108.7 . .
C63 C62 H62B 108.7 . .
H62A C62 H62B 107.6 . .
C62 C63 C64 110.6(7) . .
C62 C63 H63A 109.5 . .
C64 C63 H63A 109.5 . .
C62 C63 H63B 109.5 . .
C64 C63 H63B 109.5 . .
H63A C63 H63B 108.1 . .
C65 C64 C63 113.3(7) . .
C65 C64 H64A 108.9 . .
C63 C64 H64A 108.9 . .
C65 C64 H64B 108.9 . .
C63 C64 H64B 108.9 . .
H64A C64 H64B 107.7 . .
C64 C65 C66 113.9(7) . .
C64 C65 H65A 108.8 . .
C66 C65 H65A 108.8 . .
C64 C65 H65B 108.8 . .
C66 C65 H65B 108.8 . .
H65A C65 H65B 107.7 . .
O5 C66 O1 125.3(8) . .
O5 C66 C65 122.5(8) . .
O1 C66 C65 112.2(7) . .
C101 C100 H105 109.5 . .
C101 C100 H106 109.5 . .
H105 C100 H106 109.5 . .
C101 C100 H107 109.5 . .
H105 C100 H107 109.5 . .
H106 C100 H107 109.5 . .
O209 C101 C100 113.9(13) . .
O209 C101 H108 108.8 . .
C100 C101 H108 108.8 . .
O209 C101 H109 108.8 . .
C100 C101 H109 108.8 . .
H108 C101 H109 107.7 . .
C55 O105 H110 109.5 . .
Na1 O109 H509 134(9) . .
Na1 O109 H510 116(9) . .
H509 O109 H510 109(4) . .
C33 O159 H159 109.5 . .
C201 O186 H186 109.5 . .
H511 O196 H512 108.7 . .
C201 C200 H49A 109.5 . .
C201 C200 H49B 109.5 . .
H49A C200 H49B 109.5 . .
C201 C200 H49C 109.5 . .
H49A C200 H49C 109.5 . .
H49B C200 H49C 109.5 . .
O186 C201 C200 122.9(19) . .
O186 C201 H37A 106.6 . .
C200 C201 H37A 106.6 . .
O186 C201 H37B 106.6 . .
C200 C201 H37B 106.6 . .
H37A C201 H37B 106.6 . .
C101 O209 H209 109.5 . .

loop_
_geom_bond_atom_site_label_1
_geom_bond_atom_site_label_2
_geom_bond_distance
_geom_bond_site_symmetry_2
S1 C58 1.822(8) .
S1 C61 1.840(8) .
Na1 O7 2.210(6) 2_546
Na1 O2 2.241(8) .
Na1 O10 2.241(7) .
Na1 O109 2.247(7) .
Na1 C47 3.124(9) 2_546
O1 C66 1.299(11) .
O1 H1 0.8400 .
N1 C24 1.342(9) .
N1 C34 1.447(9) .
N1 C27 1.468(9) .
C1 N8 1.439(10) .
C1 N7 1.447(9) .
C1 H1A 0.9900 .
C1 H1B 0.9900 .
S2 C25 1.794(11) .
S2 C28 1.816(9) .
O2 H513 0.858(15) .
O2 H514 0.853(15) .
N2 C35 1.363(9) .
N2 C34 1.464(9) .
N2 C38 1.464(9) .
C2 O12 1.223(9) .
C2 N8 1.354(10) .
C2 N9 1.361(10) .
S3 C36 1.819(9) .
S3 C39 1.833(8) .
N3 C35 1.352(10) .
N3 C45 1.447(9) .
N3 C37 1.453(10) .
C3 C4 1.519(12) .
C3 S6A 1.743(10) .
C3 S6B 1.936(12) .
C3 H3A 0.9900 .
C3 H3B 0.9900 .
C3 H3C 0.9900 .
C3 H3D 0.9900 .
S4 C14 1.812(8) .
S4 C17 1.837(7) .
O4 C57 1.239(9) .
N4 C46 1.349(9) .
N4 C48 1.443(9) .
N4 C45 1.452(9) .
C4 N8 1.462(10) .
C4 C5 1.583(11) .
C4 H4 1.0000 .
S5 C47 1.804(8) .
S5 C50 1.830(8) .
O5 C66 1.190(10) .
N5 C46 1.375(9) .
N5 C49 1.457(9) .
N5 C56 1.461(9) .
C5 N9 1.464(10) .
C5 C6 1.559(11) .
C5 H5 1.0000 .
S6A C6 1.846(9) .
S6B C6 1.678(13) .
O6 C13 1.223(10) .
N6 C57 1.371(9) .
N6 C60 1.452(9) .
N6 C56 1.452(9) .
C6 C7A 1.498(13) .
C6 C7B 1.54(4) .
C6 H6A 1.0000 .
C6 H6B 1.0000 .
O7 C35 1.238(9) .
O7 Na1 2.210(6) 2_556
N7 C57 1.343(10) .
N7 C59 1.463(9) .
C7A C8A 1.538(18) .
C7A H7A 0.9900 .
C7A H7B 0.9900 .
C7B C8B 1.56(4) .
C7B H7C 0.9900 .
C7B H7D 0.9900 .
O8 C44 1.352(11) .
O8 HA8A 0.8089 .
C8A C9 1.50(2) .
C8A H8A 0.9900 .
C8A H8B 0.9900 .
C8B C9 1.53(7) .
C8B H8C 0.9900 .
C8B H8D 0.9900 .
O9 C44 1.239(12) .
N9 C12 1.441(10) .
C9 C10 1.515(12) .
C9 H9A 0.9900 .
C9 H9B 0.9900 .
O10 C24 1.235(9) .
N10 C13 1.374(10) .
N10 C16 1.453(10) .
N10 C12 1.465(9) .
C10 C11 1.521(12) .
C10 H10A 0.9900 .
C10 H10B 0.9900 .
O11 C22 1.273(11) .
O11 H11 0.8400 .
N11 C13 1.344(10) .
N11 C23 1.450(10) .
N11 C15 1.465(11) .
C11 O13 1.219(10) .
C11 O14 1.314(10) .
N12 C24 1.356(10) .
N12 C23 1.448(10) .
N12 C26 1.448(10) .
C12 H12A 0.9900 .
C12 H12B 0.9900 .
O14 HO14 0.8400 .
C14 C15 1.519(11) .
C14 H14A 0.9900 .
C14 H14B 0.9900 .
O15 C46 1.226(9) .
C15 C16 1.584(11) .
C15 H15 1.0000 .
O16 C55 1.195(11) .
C16 C17 1.548(10) .
C16 H16 1.0000 .
C17 C18 1.533(10) .
C17 H17 1.0000 .
C18 C19 1.522(10) .
C18 H18A 0.9900 .
C18 H18B 0.9900 .
C19 C20 1.520(12) .
C19 H19A 0.9900 .
C19 H19B 0.9900 .
C20 C21 1.535(12) .
C20 H20A 0.9900 .
C20 H20B 0.9900 .
C21 C22 1.485(14) .
C21 H21A 0.9900 .
C21 H21B 0.9900 .
C22 O140 1.239(12) .
C23 H23A 0.9900 .
C23 H23B 0.9900 .
C25 C26 1.550(12) .
C25 H25A 0.9900 .
C25 H25B 0.9900 .
C26 C27 1.551(12) .
C26 H26 1.0000 .
C27 C28 1.552(12) .
C27 H27 1.0000 .
C28 C29 1.505(13) .
C28 H28 1.0000 .
C29 C30 1.548(13) .
C29 H29A 0.9900 .
C29 H29B 0.9900 .
C30 C31 1.510(14) .
C30 H30A 0.9900 .
C30 H30B 0.9900 .
C31 C32 1.543(14) .
C31 H31A 0.9900 .
C31 H31B 0.9900 .
C32 C33 1.488(14) .
C32 H32A 0.9900 .
C32 H32B 0.9900 .
C33 O43 1.224(12) .
C33 O159 1.305(12) .
C34 H34A 0.9900 .
C34 H34B 0.9900 .
C36 C37 1.531(11) .
C36 H36A 0.9900 .
C36 H36B 0.9900 .
C37 C38 1.585(10) .
C37 H37 1.0000 .
C38 C39 1.559(10) .
C38 H38 1.0000 .
C39 C40 1.527(10) .
C39 H39 1.0000 .
C40 C41 1.545(10) .
C40 H40A 0.9900 .
C40 H40B 0.9900 .
C41 C42 1.517(12) .
C41 H41A 0.9900 .
C41 H41B 0.9900 .
C42 C43 1.545(12) .
C42 H42A 0.9900 .
C42 H42B 0.9900 .
C43 C44 1.483(13) .
C43 H43A 0.9900 .
C43 H43B 0.9900 .
C45 H45A 0.9900 .
C45 H45B 0.9900 .
C47 C48 1.564(11) .
C47 Na1 3.124(9) 2_556
C47 H47A 0.9900 .
C47 H47B 0.9900 .
C48 C49 1.572(10) .
C48 H48 1.0000 .
C49 C50 1.542(10) .
C49 H49 1.0000 .
C50 C51 1.522(10) .
C50 H50 1.0000 .
C51 C52 1.542(11) .
C51 H51A 0.9900 .
C51 H51B 0.9900 .
C52 C53 1.514(11) .
C52 H52A 0.9900 .
C52 H52B 0.9900 .
C53 C54 1.529(12) .
C53 H53A 0.9900 .
C53 H53B 0.9900 .
C54 C55 1.499(13) .
C54 H54A 0.9900 .
C54 H54B 0.9900 .
C55 O105 1.326(11) .
C56 H56A 0.9900 .
C56 H56B 0.9900 .
C58 C59 1.525(11) .
C58 H58A 0.9900 .
C58 H58B 0.9900 .
C59 C60 1.556(11) .
C59 H59 1.0000 .
C60 C61 1.568(10) .
C60 H60 1.0000 .
C61 C62 1.509(11) .
C61 H61 1.0000 .
C62 C63 1.531(11) .
C62 H62A 0.9900 .
C62 H62B 0.9900 .
C63 C64 1.535(12) .
C63 H63A 0.9900 .
C63 H63B 0.9900 .
C64 C65 1.491(12) .
C64 H64A 0.9900 .
C64 H64B 0.9900 .
C65 C66 1.529(12) .
C65 H65A 0.9900 .
C65 H65B 0.9900 .
C100 C101 1.392(18) .
C100 H105 0.9800 .
C100 H106 0.9800 .
C100 H107 0.9800 .
C101 O209 1.368(14) .
C101 H108 0.9900 .
C101 H109 0.9900 .
O105 H110 0.8400 .
O109 H509 0.853(15) .
O109 H510 0.857(14) .
O159 H159 0.8400 .
O186 C201 1.422(17) .
O186 H186 0.8400 .
O196 H511 0.852(15) .
O196 H512 0.853(15) .
C200 C201 1.42(2) .
C200 H49A 0.9800 .
C200 H49B 0.9800 .
C200 H49C 0.9800 .
C201 H37A 0.9900 .
C201 H37B 0.9900 .
O209 H209 0.8400 .
